data_2211249
loop_
_publ_author_name
'D. Gayathri'
'D. Velmurugan'
'K. Ravikumar'
'E. Poonguzhali'
'H. Surya Prakash Rao'

_publ_section_title
;
 2-(2,6-Diphenylpiperidin-1-yl)ethanol
;
_journal_coeditor_code AT2131
_journal_issue 12
_journal_name_full 'Acta Crystallographica Section E'
_journal_page_first o5390
_journal_page_last o5392
_journal_paper_doi 10.1107/S160053680604356X
_journal_volume 62
_journal_year 2006
_chemical_formula_iupac 'C19 H23 N O'
_chemical_formula_moiety 'C19 H23 N O'
_chemical_formula_sum 'C19 H23 N O'
_chemical_formula_weight 281.38
_chemical_name_systematic
;
2-(2,6-diphenylpiperidine)ethan-1-ol
;
_space_group_IT_number 2
_symmetry_cell_setting triclinic
_symmetry_space_group_name_Hall '-P 1'
_symmetry_space_group_name_H-M 'P -1'
_atom_sites_solution_hydrogens geom
_atom_sites_solution_primary direct
_atom_sites_solution_secondary difmap
_audit_creation_method SHELXL97
_cell_angle_alpha 95.0770(10)
_cell_angle_beta 107.6370(10)
_cell_angle_gamma 109.7680(10)
_cell_formula_units_Z 4
_cell_length_a 11.7863(9)
_cell_length_b 12.2482(9)
_cell_length_c 12.8201(10)
_cell_measurement_reflns_used 3675
_cell_measurement_temperature 293(2)
_cell_measurement_theta_max 25.00
_cell_measurement_theta_min 1.71
_cell_volume 1621.7(2)
_computing_cell_refinement 'SAINT (Bruker, 2001)'
_computing_data_collection 'SMART (Bruker, 2001)'
_computing_data_reduction SAINT
_computing_molecular_graphics 'PLATON (Spek, 2003)'
_computing_publication_material 'SHELXL97 and PARST (Nardelli, 1995)'
_computing_structure_refinement 'SHELXL97 (Sheldrick, 1997)'
_computing_structure_solution 'SHELXS97 (Sheldrick, 1997)'
_diffrn_ambient_temperature 293(2)
_diffrn_measured_fraction_theta_full 0.998
_diffrn_measured_fraction_theta_max 0.946
_diffrn_measurement_device 'Bruker SMART APEX'
_diffrn_measurement_device_type 'Bruker SMART APEX CCD area-detector'
_diffrn_measurement_method \w
_diffrn_radiation_monochromator graphite
_diffrn_radiation_source 'fine-focus sealed tube'
_diffrn_radiation_type MoK\a
_diffrn_radiation_wavelength 0.71073
_diffrn_reflns_av_R_equivalents 0.0177
_diffrn_reflns_av_sigmaI/netI 0.0222
_diffrn_reflns_limit_h_max 14
_diffrn_reflns_limit_h_min -14
_diffrn_reflns_limit_k_max 16
_diffrn_reflns_limit_k_min -16
_diffrn_reflns_limit_l_max 16
_diffrn_reflns_limit_l_min -16
_diffrn_reflns_number 18837
_diffrn_reflns_theta_full 25.00
_diffrn_reflns_theta_max 28.00
_diffrn_reflns_theta_min 1.71
_diffrn_standards_number 0
_exptl_absorpt_coefficient_mu 0.070
_exptl_absorpt_correction_type none
_exptl_crystal_colour colourless
_exptl_crystal_density_diffrn 1.152
_exptl_crystal_density_method 'not measured'
_exptl_crystal_description block
_exptl_crystal_F_000 608
_exptl_crystal_size_max 0.26
_exptl_crystal_size_mid 0.24
_exptl_crystal_size_min 0.21
_refine_diff_density_max 0.495
_refine_diff_density_min -0.186
_refine_ls_extinction_method none
_refine_ls_goodness_of_fit_ref 1.034
_refine_ls_hydrogen_treatment constr
_refine_ls_matrix_type full
_refine_ls_number_parameters 381
_refine_ls_number_reflns 7414
_refine_ls_number_restraints 0
_refine_ls_restrained_S_all 1.034
_refine_ls_R_factor_all 0.0744
_refine_ls_R_factor_gt 0.0565
_refine_ls_shift/su_max 0.000
_refine_ls_shift/su_mean 0.000
_refine_ls_structure_factor_coef Fsqd
_refine_ls_weighting_details 'calc w = 1/[\s^2^(Fo^2^)+(0.0901P)^2^+0.2212P] where P=(Fo^2^+2Fc^2^)/3'
_refine_ls_weighting_scheme calc
_refine_ls_wR_factor_gt 0.1580
_refine_ls_wR_factor_ref 0.1732
_reflns_number_gt 5335
_reflns_number_total 7414
_reflns_threshold_expression I>2\s(I)
_cod_data_source_file at2131.cif
_cod_data_source_block I
_cod_database_code 2211249
_cod_database_fobs_code 2211249

loop_
_symmetry_equiv_pos_as_xyz
'x, y, z'
'-x, -y, -z'

loop_
_atom_site_type_symbol
_atom_site_label
_atom_site_fract_x
_atom_site_fract_y
_atom_site_fract_z
_atom_site_U_iso_or_equiv
_atom_site_adp_type
_atom_site_calc_flag
_atom_site_refinement_flags
_atom_site_occupancy
C C1A 0.53968(14) 0.67168(14) 0.30040(13) 0.0536(4) Uani d . 1
H H1A 0.5322 0.7413 0.3369 0.064 Uiso calc R 1
C C2A 0.55398(17) 0.59068(18) 0.38367(15) 0.0717(5) Uani d . 1
H H2A1 0.4799 0.5682 0.4072 0.086 Uiso calc R 1
H H2A2 0.5557 0.5188 0.3469 0.086 Uiso calc R 1
C C3A 0.67537(18) 0.6507(2) 0.48527(16) 0.0793(6) Uani d . 1
H H3A1 0.6850 0.5954 0.5337 0.095 Uiso calc R 1
H H3A2 0.6703 0.7178 0.5272 0.095 Uiso calc R 1
C C4A 0.78998(17) 0.69280(18) 0.44803(14) 0.0674(5) Uani d . 1
H H4A1 0.7994 0.6247 0.4126 0.081 Uiso calc R 1
H H4A2 0.8676 0.7352 0.5130 0.081 Uiso calc R 1
C C5A 0.77432(14) 0.77421(14) 0.36576(12) 0.0508(3) Uani d . 1
H H5A 0.7680 0.8438 0.4037 0.061 Uiso calc R 1
C C6A 0.63983(14) 0.78453(12) 0.18240(11) 0.0477(3) Uani d . 1
H H6A1 0.5686 0.7347 0.1153 0.057 Uiso calc R 1
H H6A2 0.7173 0.8080 0.1637 0.057 Uiso calc R 1
C C7A 0.61656(19) 0.89604(14) 0.21343(14) 0.0646(4) Uani d . 1
H H7A1 0.5340 0.8734 0.2236 0.077 Uiso calc R 1
H H7A2 0.6830 0.9437 0.2840 0.077 Uiso calc R 1
C C8A 0.41760(15) 0.60665(14) 0.19859(14) 0.0583(4) Uani d . 1
C C9A 0.31196(17) 0.6371(2) 0.18112(16) 0.0801(6) Uani d . 1
H H9A 0.3161 0.7000 0.2304 0.096 Uiso calc R 1
C C10A 0.1997(2) 0.5743(3) 0.0904(2) 0.1061(9) Uani d . 1
H H10A 0.1285 0.5949 0.0795 0.127 Uiso calc R 1
C C11A 0.1923(2) 0.4824(3) 0.0168(2) 0.1045(9) Uani d . 1
H H11A 0.1165 0.4407 -0.0438 0.125 Uiso calc R 1
C C12A 0.2955(2) 0.45208(19) 0.03224(19) 0.0926(7) Uani d . 1
H H12A 0.2906 0.3896 -0.0181 0.111 Uiso calc R 1
C C13A 0.4084(2) 0.51382(16) 0.12275(17) 0.0765(5) Uani d . 1
H H13A 0.4790 0.4925 0.1326 0.092 Uiso calc R 1
C C14A 0.88998(14) 0.81642(15) 0.33019(12) 0.0538(4) Uani d . 1
C C15A 0.96836(18) 0.93601(18) 0.35584(16) 0.0727(5) Uani d . 1
H H15A 0.9479 0.9905 0.3939 0.087 Uiso calc R 1
C C16A 1.0753(2) 0.9756(2) 0.3263(2) 0.0966(7) Uani d . 1
H H16A 1.1267 1.0562 0.3447 0.116 Uiso calc R 1
C C17A 1.1068(2) 0.8979(3) 0.2704(2) 0.1008(8) Uani d . 1
H H17A 1.1795 0.9251 0.2505 0.121 Uiso calc R 1
C C18A 1.0309(2) 0.7786(3) 0.24315(17) 0.0923(7) Uani d . 1
H H18A 1.0522 0.7253 0.2044 0.111 Uiso calc R 1
C C19A 0.92242(17) 0.73764(18) 0.27336(15) 0.0693(5) Uani d . 1
H H19A 0.8717 0.6569 0.2552 0.083 Uiso calc R 1
N N1A 0.65401(11) 0.71238(10) 0.26765(9) 0.0458(3) Uani d . 1
O O1A 0.61727(13) 0.96354(10) 0.13184(10) 0.0719(3) Uani d . 1
H H1A1 0.5587 0.9246 0.0729 0.108 Uiso calc R 1
C C1B 0.51760(14) 0.21463(14) 0.31952(13) 0.0552(4) Uani d . 1
H H1B 0.5194 0.2899 0.3546 0.066 Uiso calc R 1
C C2B 0.52539(17) 0.13761(17) 0.40625(15) 0.0697(5) Uani d . 1
H H2B1 0.4532 0.1248 0.4316 0.084 Uiso calc R 1
H H2B2 0.5187 0.0609 0.3717 0.084 Uiso calc R 1
C C3B 0.6501(2) 0.1940(2) 0.50604(15) 0.0796(5) Uani d . 1
H H3B1 0.6544 0.1409 0.5577 0.096 Uiso calc R 1
H H3B2 0.6543 0.2675 0.5452 0.096 Uiso calc R 1
C C4B 0.76184(17) 0.21849(18) 0.46428(14) 0.0671(4) Uani d . 1
H H4B1 0.7612 0.1438 0.4312 0.080 Uiso calc R 1
H H4B2 0.8424 0.2581 0.5271 0.080 Uiso calc R 1
C C5B 0.75394(14) 0.29563(14) 0.37775(12) 0.0513(3) Uani d . 1
H H5B 0.7593 0.3720 0.4139 0.062 Uiso calc R 1
C C6B 0.62284(14) 0.31875(13) 0.20022(13) 0.0527(4) Uani d . 1
H H6B1 0.6782 0.4001 0.2388 0.063 Uiso calc R 1
H H6B2 0.5351 0.3149 0.1705 0.063 Uiso calc R 1
C C7B 0.66231(16) 0.28634(16) 0.10337(14) 0.0640(4) Uani d . 1
H H7B1 0.6436 0.3332 0.0483 0.077 Uiso calc R 1
H H7B2 0.7546 0.3061 0.1307 0.077 Uiso calc R 1
C C8B 0.39271(14) 0.15611(14) 0.22030(14) 0.0559(4) Uani d . 1
C C9B 0.30356(16) 0.20855(17) 0.19315(16) 0.0670(4) Uani d . 1
H H9B 0.3180 0.2789 0.2388 0.080 Uiso calc R 1
C C10B 0.19288(17) 0.1571(2) 0.09855(19) 0.0815(6) Uani d . 1
H H10B 0.1338 0.1934 0.0810 0.098 Uiso calc R 1
C C11B 0.16996(17) 0.0534(2) 0.03072(18) 0.0828(6) Uani d . 1
H H11B 0.0966 0.0202 -0.0337 0.099 Uiso calc R 1
C C12B 0.25594(17) -0.00136(18) 0.05845(17) 0.0770(5) Uani d . 1
H H12B 0.2394 -0.0731 0.0138 0.092 Uiso calc R 1
C C13B 0.36639(16) 0.04946(15) 0.15195(16) 0.0646(4) Uani d . 1
H H13B 0.4242 0.0119 0.1696 0.077 Uiso calc R 1
C C14B 0.86707(13) 0.31918(13) 0.33777(11) 0.0489(3) Uani d . 1
C C15B 0.95472(15) 0.43364(14) 0.35296(13) 0.0591(4) Uani d . 1
H H15B 0.9453 0.4972 0.3897 0.071 Uiso calc R 1
C C16B 1.05586(17) 0.45457(17) 0.31418(16) 0.0713(5) Uani d . 1
H H16B 1.1138 0.5319 0.3250 0.086 Uiso calc R 1
C C17B 1.07130(17) 0.36220(19) 0.25997(16) 0.0712(5) Uani d . 1
H H17B 1.1390 0.3765 0.2333 0.085 Uiso calc R 1
C C18B 0.98581(17) 0.24794(17) 0.24530(15) 0.0667(4) Uani d . 1
H H18B 0.9962 0.1848 0.2089 0.080 Uiso calc R 1
C C19B 0.88481(15) 0.22631(14) 0.28419(13) 0.0561(4) Uani d . 1
H H19B 0.8281 0.1486 0.2743 0.067 Uiso calc R 1
N N1B 0.62989(11) 0.24143(10) 0.28200(10) 0.0470(3) Uani d . 1
O O1B 0.59882(12) 0.16612(10) 0.05199(9) 0.0678(3) Uani d . 1
H H1B1 0.6115 0.1260 0.0989 0.102 Uiso calc R 1

loop_
_atom_site_aniso_label
_atom_site_aniso_U_11
_atom_site_aniso_U_22
_atom_site_aniso_U_33
_atom_site_aniso_U_12
_atom_site_aniso_U_13
_atom_site_aniso_U_23
C1A 0.0517(8) 0.0559(8) 0.0533(8) 0.0199(7) 0.0181(7) 0.0174(7)
C2A 0.0658(10) 0.0822(12) 0.0675(10) 0.0220(9) 0.0254(9) 0.0378(9)
C3A 0.0737(12) 0.1049(15) 0.0609(10) 0.0303(11) 0.0233(9) 0.0441(10)
C4A 0.0625(10) 0.0868(12) 0.0533(9) 0.0316(9) 0.0135(7) 0.0306(8)
C5A 0.0504(8) 0.0554(8) 0.0428(7) 0.0209(7) 0.0105(6) 0.0115(6)
C6A 0.0489(7) 0.0471(7) 0.0426(7) 0.0175(6) 0.0102(6) 0.0134(6)
C7A 0.0845(12) 0.0508(9) 0.0606(9) 0.0303(8) 0.0227(8) 0.0161(7)
C8A 0.0505(8) 0.0589(9) 0.0589(9) 0.0125(7) 0.0175(7) 0.0224(7)
C9A 0.0529(10) 0.1239(17) 0.0643(11) 0.0315(10) 0.0257(8) 0.0168(11)
C10A 0.0481(10) 0.180(3) 0.0809(14) 0.0328(14) 0.0239(10) 0.0225(17)
C11A 0.0588(12) 0.130(2) 0.0765(14) -0.0079(13) 0.0109(10) 0.0155(14)
C12A 0.0949(17) 0.0613(11) 0.0809(13) 0.0052(11) 0.0064(12) 0.0065(10)
C13A 0.0794(12) 0.0522(9) 0.0787(12) 0.0202(9) 0.0082(10) 0.0129(9)
C14A 0.0471(8) 0.0635(9) 0.0426(7) 0.0186(7) 0.0069(6) 0.0142(6)
C15A 0.0635(10) 0.0714(11) 0.0656(10) 0.0134(9) 0.0125(8) 0.0176(9)
C16A 0.0679(13) 0.1024(17) 0.0885(15) 0.0018(12) 0.0175(11) 0.0323(13)
C17A 0.0548(11) 0.152(3) 0.0774(14) 0.0147(14) 0.0225(10) 0.0419(15)
C18A 0.0705(13) 0.145(2) 0.0657(12) 0.0483(15) 0.0243(10) 0.0147(13)
C19A 0.0565(9) 0.0854(12) 0.0609(10) 0.0273(9) 0.0152(8) 0.0113(9)
N1A 0.0459(6) 0.0461(6) 0.0439(6) 0.0185(5) 0.0117(5) 0.0150(5)
O1A 0.0859(9) 0.0539(7) 0.0686(7) 0.0275(6) 0.0143(6) 0.0219(6)
C1B 0.0523(8) 0.0547(8) 0.0624(9) 0.0205(7) 0.0267(7) 0.0090(7)
C2B 0.0678(11) 0.0786(12) 0.0704(11) 0.0232(9) 0.0377(9) 0.0255(9)
C3B 0.0879(13) 0.0988(15) 0.0573(10) 0.0320(11) 0.0339(10) 0.0284(10)
C4B 0.0656(10) 0.0839(12) 0.0496(9) 0.0273(9) 0.0172(8) 0.0212(8)
C5B 0.0506(8) 0.0521(8) 0.0470(7) 0.0185(6) 0.0140(6) 0.0059(6)
C6B 0.0461(8) 0.0510(8) 0.0614(9) 0.0201(6) 0.0162(7) 0.0179(7)
C7B 0.0606(9) 0.0735(11) 0.0574(9) 0.0255(8) 0.0170(8) 0.0281(8)
C8B 0.0463(8) 0.0584(9) 0.0679(9) 0.0174(7) 0.0300(7) 0.0140(7)
C9B 0.0539(9) 0.0712(11) 0.0834(12) 0.0257(8) 0.0333(9) 0.0138(9)
C10B 0.0485(10) 0.1060(16) 0.0965(14) 0.0332(10) 0.0296(10) 0.0252(13)
C11B 0.0453(9) 0.1095(16) 0.0794(12) 0.0152(10) 0.0235(9) 0.0049(12)
C12B 0.0540(10) 0.0786(12) 0.0851(12) 0.0072(9) 0.0336(9) -0.0047(10)
C13B 0.0512(9) 0.0616(10) 0.0813(11) 0.0172(7) 0.0309(8) 0.0084(8)
C14B 0.0436(7) 0.0543(8) 0.0424(7) 0.0183(6) 0.0079(6) 0.0087(6)
C15B 0.0566(9) 0.0537(9) 0.0560(9) 0.0153(7) 0.0138(7) 0.0045(7)
C16B 0.0558(9) 0.0672(11) 0.0746(11) 0.0071(8) 0.0198(8) 0.0148(9)
C17B 0.0547(9) 0.0912(14) 0.0712(11) 0.0279(9) 0.0262(8) 0.0215(10)
C18B 0.0649(10) 0.0768(12) 0.0656(10) 0.0364(9) 0.0233(8) 0.0122(9)
C19B 0.0514(8) 0.0545(9) 0.0580(9) 0.0207(7) 0.0140(7) 0.0100(7)
N1B 0.0439(6) 0.0480(6) 0.0498(6) 0.0170(5) 0.0175(5) 0.0126(5)
O1B 0.0859(8) 0.0664(7) 0.0482(6) 0.0322(6) 0.0153(6) 0.0163(5)

loop_
_atom_type_symbol
_atom_type_description
_atom_type_scat_dispersion_real
_atom_type_scat_dispersion_imag
_atom_type_scat_source
C C 0.0033 0.0016 'International Tables Vol C Tables 4.2.6.8 and 6.1.1.4'
H H 0.0000 0.0000 'International Tables Vol C Tables 4.2.6.8 and 6.1.1.4'
N N 0.0061 0.0033 'International Tables Vol C Tables 4.2.6.8 and 6.1.1.4'
O O 0.0106 0.0060 'International Tables Vol C Tables 4.2.6.8 and 6.1.1.4'

loop_
_geom_angle_atom_site_label_1
_geom_angle_atom_site_label_2
_geom_angle_atom_site_label_3
_geom_angle
_geom_angle_publ_flag
N1A C1A C8A 111.07(12) ?
N1A C1A C2A 110.53(12) ?
C8A C1A C2A 109.85(13) ?
N1A C1A H1A 108.4 ?
C8A C1A H1A 108.4 ?
C2A C1A H1A 108.4 ?
C3A C2A C1A 111.76(15) ?
C3A C2A H2A1 109.3 ?
C1A C2A H2A1 109.3 ?
C3A C2A H2A2 109.3 ?
C1A C2A H2A2 109.3 ?
H2A1 C2A H2A2 107.9 ?
C2A C3A C4A 109.23(15) ?
C2A C3A H3A1 109.8 ?
C4A C3A H3A1 109.8 ?
C2A C3A H3A2 109.8 ?
C4A C3A H3A2 109.8 ?
H3A1 C3A H3A2 108.3 ?
C3A C4A C5A 111.35(14) ?
C3A C4A H4A1 109.4 ?
C5A C4A H4A1 109.4 ?
C3A C4A H4A2 109.4 ?
C5A C4A H4A2 109.4 ?
H4A1 C4A H4A2 108.0 ?
N1A C5A C14A 111.10(11) ?
N1A C5A C4A 110.20(12) ?
C14A C5A C4A 110.75(12) ?
N1A C5A H5A 108.2 ?
C14A C5A H5A 108.2 ?
C4A C5A H5A 108.2 ?
N1A C6A C7A 116.71(12) ?
N1A C6A H6A1 108.1 ?
C7A C6A H6A1 108.1 ?
N1A C6A H6A2 108.1 ?
C7A C6A H6A2 108.1 ?
H6A1 C6A H6A2 107.3 ?
O1A C7A C6A 111.99(14) ?
O1A C7A H7A1 109.2 ?
C6A C7A H7A1 109.2 ?
O1A C7A H7A2 109.2 ?
C6A C7A H7A2 109.2 ?
H7A1 C7A H7A2 107.9 ?
C9A C8A C13A 118.27(17) ?
C9A C8A C1A 120.71(17) ?
C13A C8A C1A 121.00(16) ?
C8A C9A C10A 120.2(2) ?
C8A C9A H9A 119.9 ?
C10A C9A H9A 119.9 ?
C11A C10A C9A 120.6(2) ?
C11A C10A H10A 119.7 ?
C9A C10A H10A 119.7 ?
C12A C11A C10A 119.9(2) ?
C12A C11A H11A 120.0 ?
C10A C11A H11A 120.0 ?
C11A C12A C13A 120.1(2) ?
C11A C12A H12A 119.9 ?
C13A C12A H12A 119.9 ?
C8A C13A C12A 120.8(2) ?
C8A C13A H13A 119.6 ?
C12A C13A H13A 119.6 ?
C19A C14A C15A 118.05(17) ?
C19A C14A C5A 121.30(15) ?
C15A C14A C5A 120.63(16) ?
C16A C15A C14A 121.4(2) ?
C16A C15A H15A 119.3 ?
C14A C15A H15A 119.3 ?
C17A C16A C15A 120.3(2) ?
C17A C16A H16A 119.8 ?
C15A C16A H16A 119.8 ?
C16A C17A C18A 119.9(2) ?
C16A C17A H17A 120.1 ?
C18A C17A H17A 120.1 ?
C17A C18A C19A 120.2(2) ?
C17A C18A H18A 119.9 ?
C19A C18A H18A 119.9 ?
C14A C19A C18A 120.2(2) ?
C14A C19A H19A 119.9 ?
C18A C19A H19A 119.9 ?
C6A N1A C1A 111.90(10) y
C6A N1A C5A 112.00(10) y
C1A N1A C5A 112.00(10) y
C7A O1A H1A1 109.5 ?
N1B C1B C8B 110.44(12) ?
N1B C1B C2B 111.13(12) ?
C8B C1B C2B 110.99(13) ?
N1B C1B H1B 108.0 ?
C8B C1B H1B 108.0 ?
C2B C1B H1B 108.0 ?
C3B C2B C1B 111.96(14) ?
C3B C2B H2B1 109.2 ?
C1B C2B H2B1 109.2 ?
C3B C2B H2B2 109.2 ?
C1B C2B H2B2 109.2 ?
H2B1 C2B H2B2 107.9 ?
C2B C3B C4B 108.50(14) ?
C2B C3B H3B1 110.0 ?
C4B C3B H3B1 110.0 ?
C2B C3B H3B2 110.0 ?
C4B C3B H3B2 110.0 ?
H3B1 C3B H3B2 108.4 ?
C3B C4B C5B 111.49(15) ?
C3B C4B H4B1 109.3 ?
C5B C4B H4B1 109.3 ?
C3B C4B H4B2 109.3 ?
C5B C4B H4B2 109.3 ?
H4B1 C4B H4B2 108.0 ?
N1B C5B C14B 110.83(11) ?
N1B C5B C4B 111.55(12) ?
C14B C5B C4B 110.40(12) ?
N1B C5B H5B 108.0 ?
C14B C5B H5B 108.0 ?
C4B C5B H5B 108.0 ?
N1B C6B C7B 113.99(12) ?
N1B C6B H6B1 108.8 ?
C7B C6B H6B1 108.8 ?
N1B C6B H6B2 108.8 ?
C7B C6B H6B2 108.8 ?
H6B1 C6B H6B2 107.7 ?
O1B C7B C6B 112.55(13) ?
O1B C7B H7B1 109.1 ?
C6B C7B H7B1 109.1 ?
O1B C7B H7B2 109.1 ?
C6B C7B H7B2 109.1 ?
H7B1 C7B H7B2 107.8 ?
C9B C8B C13B 118.18(16) ?
C9B C8B C1B 121.21(15) ?
C13B C8B C1B 120.58(14) ?
C8B C9B C10B 120.54(18) ?
C8B C9B H9B 119.7 ?
C10B C9B H9B 119.7 ?
C11B C10B C9B 120.46(19) ?
C11B C10B H10B 119.8 ?
C9B C10B H10B 119.8 ?
C10B C11B C12B 119.57(19) ?
C10B C11B H11B 120.2 ?
C12B C11B H11B 120.2 ?
C11B C12B C13B 120.28(19) ?
C11B C12B H12B 119.9 ?
C13B C12B H12B 119.9 ?
C12B C13B C8B 120.92(17) ?
C12B C13B H13B 119.5 ?
C8B C13B H13B 119.5 ?
C19B C14B C15B 118.18(14) ?
C19B C14B C5B 120.63(13) ?
C15B C14B C5B 121.19(14) ?
C16B C15B C14B 120.84(16) ?
C16B C15B H15B 119.6 ?
C14B C15B H15B 119.6 ?
C17B C16B C15B 120.42(17) ?
C17B C16B H16B 119.8 ?
C15B C16B H16B 119.8 ?
C16B C17B C18B 119.39(17) ?
C16B C17B H17B 120.3 ?
C18B C17B H17B 120.3 ?
C17B C18B C19B 120.51(17) ?
C17B C18B H18B 119.7 ?
C19B C18B H18B 119.7 ?
C18B C19B C14B 120.64(15) ?
C18B C19B H19B 119.7 ?
C14B C19B H19B 119.7 ?
C6B N1B C5B 110.80(10) y
C6B N1B C1B 110.50(10) y
C5B N1B C1B 111.80(10) y
C7B O1B H1B1 109.5 ?

loop_
_geom_bond_atom_site_label_1
_geom_bond_atom_site_label_2
_geom_bond_distance
_geom_bond_publ_flag
C1A N1A 1.472(2) y
C1A C8A 1.520(2) ?
C1A C2A 1.531(2) ?
C1A H1A 0.9800 ?
C2A C3A 1.508(3) ?
C2A H2A1 0.9700 ?
C2A H2A2 0.9700 ?
C3A C4A 1.510(3) ?
C3A H3A1 0.9700 ?
C3A H3A2 0.9700 ?
C4A C5A 1.528(2) ?
C4A H4A1 0.9700 ?
C4A H4A2 0.9700 ?
C5A N1A 1.480(2) y
C5A C14A 1.508(2) ?
C5A H5A 0.9800 ?
C6A N1A 1.471(2) y
C6A C7A 1.524(2) ?
C6A H6A1 0.9700 ?
C6A H6A2 0.9700 ?
C7A O1A 1.390(2) y
C7A H7A1 0.9700 ?
C7A H7A2 0.9700 ?
C8A C9A 1.378(3) ?
C8A C13A 1.381(3) ?
C9A C10A 1.385(3) ?
C9A H9A 0.9300 ?
C10A C11A 1.363(4) ?
C10A H10A 0.9300 ?
C11A C12A 1.353(4) ?
C11A H11A 0.9300 ?
C12A C13A 1.385(3) ?
C12A H12A 0.9300 ?
C13A H13A 0.9300 ?
C14A C19A 1.379(2) ?
C14A C15A 1.387(3) ?
C15A C16A 1.370(3) ?
C15A H15A 0.9300 ?
C16A C17A 1.354(4) ?
C16A H16A 0.9300 ?
C17A C18A 1.376(4) ?
C17A H17A 0.9300 ?
C18A C19A 1.392(3) ?
C18A H18A 0.9300 ?
C19A H19A 0.9300 ?
O1A H1A1 0.8200 ?
C1B N1B 1.487(2) y
C1B C8B 1.513(2) ?
C1B C2B 1.522(2) ?
C1B H1B 0.9800 ?
C2B C3B 1.514(3) ?
C2B H2B1 0.9700 ?
C2B H2B2 0.9700 ?
C3B C4B 1.516(3) ?
C3B H3B1 0.9700 ?
C3B H3B2 0.9700 ?
C4B C5B 1.521(2) ?
C4B H4B1 0.9700 ?
C4B H4B2 0.9700 ?
C5B N1B 1.482(2) y
C5B C14B 1.518(2) ?
C5B H5B 0.9800 ?
C6B N1B 1.476(2) y
C6B C7B 1.518(2) ?
C6B H6B1 0.9700 ?
C6B H6B2 0.9700 ?
C7B O1B 1.395(2) y
C7B H7B1 0.9700 ?
C7B H7B2 0.9700 ?
C8B C9B 1.383(2) ?
C8B C13B 1.389(2) ?
C9B C10B 1.385(3) ?
C9B H9B 0.9300 ?
C10B C11B 1.369(3) ?
C10B H10B 0.9300 ?
C11B C12B 1.374(3) ?
C11B H11B 0.9300 ?
C12B C13B 1.376(3) ?
C12B H12B 0.9300 ?
C13B H13B 0.9300 ?
C14B C19B 1.385(2) ?
C14B C15B 1.386(2) ?
C15B C16B 1.382(2) ?
C15B H15B 0.9300 ?
C16B C17B 1.369(3) ?
C16B H16B 0.9300 ?
C17B C18B 1.376(3) ?
C17B H17B 0.9300 ?
C18B C19B 1.380(2) ?
C18B H18B 0.9300 ?
C19B H19B 0.9300 ?
O1B H1B1 0.8200 ?

loop_
_geom_hbond_atom_site_label_D
_geom_hbond_atom_site_label_H
_geom_hbond_atom_site_label_A
_geom_hbond_site_symmetry_A
_geom_hbond_distance_DH
_geom_hbond_distance_HA
_geom_hbond_distance_DA
_geom_hbond_angle_DHA
O1B H1B1 N1B . 0.82 2.54 2.884(2) 106.6
C7B H7B2 Cg . 0.97 2.66 3.528(2) 149.2
O1A H1A1 O1B 2_665 0.82 1.93 2.744(2) 170.1
O1B H1B1 O1A 1_545 0.82 2.09 2.816(2) 147.6

loop_
_geom_torsion_atom_site_label_1
_geom_torsion_atom_site_label_2
_geom_torsion_atom_site_label_3
_geom_torsion_atom_site_label_4
_geom_torsion
_geom_torsion_publ_flag
N1A C1A C2A C3A 56.0(2) ?
C8A C1A C2A C3A 178.90(16) ?
C1A C2A C3A C4A -55.3(2) ?
C2A C3A C4A C5A 56.0(2) ?
C3A C4A C5A N1A -57.20(19) ?
C3A C4A C5A C14A 179.46(15) ?
N1A C6A C7A O1A 174.10(10) y
N1A C1A C8A C9A -129.20(16) ?
C2A C1A C8A C9A 108.20(19) ?
N1A C1A C8A C13A 52.38(19) ?
C2A C1A C8A C13A -70.2(2) ?
C13A C8A C9A C10A 0.9(3) ?
C1A C8A C9A C10A -177.54(18) ?
C8A C9A C10A C11A -0.5(4) ?
C9A C10A C11A C12A 0.0(4) ?
C10A C11A C12A C13A 0.2(4) ?
C9A C8A C13A C12A -0.7(3) ?
C1A C8A C13A C12A 177.71(16) ?
C11A C12A C13A C8A 0.2(3) ?
N1A C5A C14A C19A -60.63(18) ?
C4A C5A C14A C19A 62.19(18) ?
N1A C5A C14A C15A 120.62(15) ?
C4A C5A C14A C15A -116.56(17) ?
C19A C14A C15A C16A -0.2(3) ?
C5A C14A C15A C16A 178.58(16) ?
C14A C15A C16A C17A 0.3(3) ?
C15A C16A C17A C18A 0.0(3) ?
C16A C17A C18A C19A -0.3(3) ?
C15A C14A C19A C18A -0.1(2) ?
C5A C14A C19A C18A -178.89(15) ?
C17A C18A C19A C14A 0.4(3) ?
C7A C6A N1A C1A 58.5(2) y
C7A C6A N1A C5A -68.14(16) ?
C8A C1A N1A C6A 54.31(16) ?
C2A C1A N1A C6A 176.51(13) ?
C8A C1A N1A C5A -179.04(12) ?
C2A C1A N1A C5A -56.83(16) ?
C14A C5A N1A C6A -52.73(16) ?
C4A C5A N1A C6A -175.86(12) ?
C14A C5A N1A C1A -179.31(12) ?
C4A C5A N1A C1A 57.56(16) ?
N1B C1B C2B C3B 56.26(19) ?
C8B C1B C2B C3B 179.57(14) ?
C1B C2B C3B C4B -56.4(2) ?
C2B C3B C4B C5B 56.3(2) ?
C3B C4B C5B N1B -56.55(19) ?
C3B C4B C5B C14B 179.76(14) ?
N1B C6B C7B O1B 50.7(2) y
N1B C1B C8B C9B -118.54(16) ?
C2B C1B C8B C9B 117.74(17) ?
N1B C1B C8B C13B 59.56(18) ?
C2B C1B C8B C13B -64.16(19) ?
C13B C8B C9B C10B -1.7(2) ?
C1B C8B C9B C10B 176.48(15) ?
C8B C9B C10B C11B 0.2(3) ?
C9B C10B C11B C12B 1.6(3) ?
C10B C11B C12B C13B -1.9(3) ?
C11B C12B C13B C8B 0.4(3) ?
C9B C8B C13B C12B 1.4(2) ?
C1B C8B C13B C12B -176.81(15) ?
N1B C5B C14B C19B -62.66(17) ?
C4B C5B C14B C19B 61.45(17) ?
N1B C5B C14B C15B 116.87(15) ?
C4B C5B C14B C15B -119.01(16) ?
C19B C14B C15B C16B 1.0(2) ?
C5B C14B C15B C16B -178.59(14) ?
C14B C15B C16B C17B -0.1(3) ?
C15B C16B C17B C18B -0.6(3) ?
C16B C17B C18B C19B 0.4(3) ?
C17B C18B C19B C14B 0.5(2) ?
C15B C14B C19B C18B -1.2(2) ?
C5B C14B C19B C18B 178.35(14) ?
C7B C6B N1B C5B 95.92(15) ?
C7B C6B N1B C1B -139.70(10) y
C14B C5B N1B C6B -57.81(15) ?
C4B C5B N1B C6B 178.75(12) ?
C14B C5B N1B C1B 178.49(12) ?
C4B C5B N1B C1B 55.04(16) ?
C8B C1B N1B C6B 57.87(15) ?
C2B C1B N1B C6B -178.50(13) ?
C8B C1B N1B C5B -178.30(12) ?
C2B C1B N1B C5B -54.66(16) ?
